data_4503155
loop_
_publ_author_name
'Chen, Chun-Long'
'Yu, Zhi-Quan'
'Zhang, Qian'
'Pan, Mei'
'Zhang, Jian-Yong'
'Zhao, Cun-Yuan'
'Su, Cheng-Yong'

_publ_section_title
;
 Formation of Disilver(I) Metallacycle and One-Dimensional Polymeric Chain
 from the Same Mononuclear Building Block: Assembly Mechanism upon
 Crystallization
;
_journal_issue 3
_journal_name_full 'Crystal Growth &amp; Design'
_journal_page_first 897
_journal_paper_doi 10.1021/cg070634i
_journal_volume 8
_journal_year 2008
_chemical_formula_sum 'C48 H46 Ag2 Cl2 N6 O8 S4'
_chemical_formula_weight 1249.79
_chemical_name_systematic
; 
 ? 
;
_space_group_IT_number 2
_symmetry_cell_setting triclinic
_symmetry_space_group_name_Hall '-P 1'
_symmetry_space_group_name_H-M 'P -1'
_atom_sites_solution_hydrogens geom
_atom_sites_solution_primary direct
_atom_sites_solution_secondary difmap
_audit_creation_method SHELXL-97
_cell_angle_alpha 91.682(3)
_cell_angle_beta 93.090(3)
_cell_angle_gamma 98.945(3)
_cell_formula_units_Z 1
_cell_length_a 7.8165(12)
_cell_length_b 12.3313(18)
_cell_length_c 13.2004(19)
_cell_measurement_temperature 293(2)
_cell_volume 1254.1(3)
_computing_structure_refinement 'SHELXL-97 (Sheldrick, 1997)'
_computing_structure_solution 'SHELXS-97 (Sheldrick, 1990)'
_diffrn_ambient_temperature 293(2)
_diffrn_measured_fraction_theta_full 0.971
_diffrn_measured_fraction_theta_max 0.971
_diffrn_measurement_device_type 'Bruker CCD'
_diffrn_radiation_monochromator graphite
_diffrn_radiation_source 'fine-focus sealed tube'
_diffrn_radiation_type MoK\a
_diffrn_radiation_wavelength 0.71073
_diffrn_reflns_av_R_equivalents 0.0660
_diffrn_reflns_av_sigmaI/netI 0.1386
_diffrn_reflns_limit_h_max 8
_diffrn_reflns_limit_h_min -9
_diffrn_reflns_limit_k_max 15
_diffrn_reflns_limit_k_min -14
_diffrn_reflns_limit_l_max 16
_diffrn_reflns_limit_l_min -16
_diffrn_reflns_number 7403
_diffrn_reflns_theta_full 26.99
_diffrn_reflns_theta_max 26.99
_diffrn_reflns_theta_min 1.67
_exptl_absorpt_coefficient_mu 1.113
_exptl_absorpt_correction_T_max 0.9464
_exptl_absorpt_correction_T_min 0.6460
_exptl_absorpt_correction_type multi-scan
_exptl_crystal_colour corless
_exptl_crystal_density_diffrn 1.655
_exptl_crystal_density_method 'not measured'
_exptl_crystal_description sheet
_exptl_crystal_F_000 632
_exptl_crystal_size_max 0.43
_exptl_crystal_size_mid 0.21
_exptl_crystal_size_min 0.05
_refine_diff_density_max 0.756
_refine_diff_density_min -0.529
_refine_diff_density_rms 0.104
_refine_ls_extinction_method none
_refine_ls_goodness_of_fit_ref 1.010
_refine_ls_hydrogen_treatment geom
_refine_ls_matrix_type full
_refine_ls_number_parameters 317
_refine_ls_number_reflns 5303
_refine_ls_number_restraints 0
_refine_ls_restrained_S_all 1.010
_refine_ls_R_factor_all 0.1165
_refine_ls_R_factor_gt 0.0640
_refine_ls_shift/su_max 0.049
_refine_ls_shift/su_mean 0.002
_refine_ls_structure_factor_coef Fsqd
_refine_ls_weighting_details 'calc w=1/[\s^2^(Fo^2^)+(0.0280P)^2^+0.0000P] where P=(Fo^2^+2Fc^2^)/3'
_refine_ls_weighting_scheme calc
_refine_ls_wR_factor_gt 0.1250
_refine_ls_wR_factor_ref 0.1342
_reflns_number_gt 2599
_reflns_number_total 5303
_reflns_threshold_expression >2sigma(I)
_cod_data_source_file cg070634i-file002.cif
_cod_data_source_block 5
_cod_depositor_comments
;
The following automatic conversions were performed:

'_symmetry_cell_setting' value 'Triclinic' changed to 'triclinic'
according to /home/saulius/struct/CIF-dictionaries/cif_core.dic
dictionary named 'cif_core.dic' version 2.4.1 from 2010-06-29.

Automatic conversion script
Id: cif_fix_values 1715 2011-07-08 13:25:40Z adriana 
;
_cod_original_sg_symbol_H-M P-1
_cod_database_code 4503155

loop_
_symmetry_equiv_pos_as_xyz
'x, y, z'
'-x, -y, -z'

loop_
_atom_site_label
_atom_site_type_symbol
_atom_site_fract_x
_atom_site_fract_y
_atom_site_fract_z
_atom_site_U_iso_or_equiv
_atom_site_adp_type
_atom_site_occupancy
_atom_site_symmetry_multiplicity
_atom_site_calc_flag
_atom_site_refinement_flags
Ag Ag 0.99765(8) 0.76012(5) 0.93803(4) 0.0630(2) Uani 1 1 d .
S1 S 0.8748(2) 0.93655(14) 0.90182(12) 0.0441(5) Uani 1 1 d .
S2 S 1.2952(2) 0.70925(14) 0.91101(12) 0.0434(5) Uani 1 1 d .
Cl Cl 0.5376(3) 0.27803(19) 0.72575(18) 0.0697(6) Uani 1 1 d .
N1 N 0.8166(7) 0.7090(4) 0.7915(4) 0.0423(14) Uani 1 1 d .
N2 N 1.2316(7) 0.8643(4) 0.7682(4) 0.0439(14) Uani 1 1 d .
N3 N 0.9347(10) 0.7057(7) 1.0960(6) 0.093(3) Uani 1 1 d .
O1 O 0.6228(14) 0.2513(10) 0.6495(7) 0.231(6) Uani 1 1 d .
O2 O 0.4344(13) 0.1937(8) 0.7523(11) 0.275(8) Uani 1 1 d .
O3 O 0.4474(11) 0.3567(6) 0.7061(10) 0.237(6) Uani 1 1 d .
O4 O 0.6606(16) 0.3072(12) 0.7935(8) 0.284(8) Uani 1 1 d .
C1 C 0.7982(10) 0.6113(6) 0.7474(6) 0.060(2) Uani 1 1 d .
H1 H 0.8370 0.5556 0.7840 0.072 Uiso 1 1 calc R
C2 C 0.7262(11) 0.5848(7) 0.6514(7) 0.075(3) Uani 1 1 d .
H2 H 0.7165 0.5131 0.6253 0.090 Uiso 1 1 calc R
C3 C 0.6705(10) 0.6605(7) 0.5961(6) 0.063(2) Uani 1 1 d .
H3 H 0.6230 0.6428 0.5305 0.075 Uiso 1 1 calc R
C4 C 0.6832(9) 0.7685(6) 0.6366(5) 0.0443(17) Uani 1 1 d .
C5 C 0.6249(9) 0.8552(7) 0.5832(5) 0.057(2) Uani 1 1 d .
H5 H 0.5757 0.8422 0.5174 0.069 Uiso 1 1 calc R
C6 C 0.6405(9) 0.9554(7) 0.6269(5) 0.058(2) Uani 1 1 d .
H6 H 0.6013 1.0117 0.5914 0.070 Uiso 1 1 calc R
C7 C 0.7139(8) 0.9763(6) 0.7240(5) 0.0497(19) Uani 1 1 d .
H7 H 0.7231 1.0471 0.7523 0.060 Uiso 1 1 calc R
C8 C 0.7734(8) 0.8980(5) 0.7801(4) 0.0374(16) Uani 1 1 d .
C9 C 0.7568(8) 0.7908(5) 0.7378(4) 0.0358(16) Uani 1 1 d .
C10 C 0.6941(8) 0.9232(5) 0.9829(4) 0.0437(17) Uani 1 1 d .
H10A H 0.6306 0.8491 0.9744 0.052 Uiso 1 1 calc R
H10B H 0.7386 0.9341 1.0530 0.052 Uiso 1 1 calc R
C11 C 0.5704(8) 1.0038(5) 0.9611(4) 0.0406(16) Uani 1 1 d .
H11A H 0.5160 0.9884 0.8934 0.049 Uiso 1 1 calc R
H11B H 0.6347 1.0778 0.9635 0.049 Uiso 1 1 calc R
C12 C 1.2010(9) 0.9467(6) 0.7129(6) 0.056(2) Uani 1 1 d .
H12 H 1.2077 1.0156 0.7448 0.067 Uiso 1 1 calc R
C13 C 1.1592(10) 0.9362(7) 0.6094(6) 0.062(2) Uani 1 1 d .
H13 H 1.1331 0.9963 0.5742 0.075 Uiso 1 1 calc R
C14 C 1.1564(10) 0.8398(7) 0.5600(5) 0.062(2) Uani 1 1 d .
H14 H 1.1318 0.8330 0.4902 0.075 Uiso 1 1 calc R
C15 C 1.1912(9) 0.7478(6) 0.6149(5) 0.0465(18) Uani 1 1 d .
C16 C 1.1920(10) 0.6428(7) 0.5711(5) 0.064(2) Uani 1 1 d .
H16 H 1.1639 0.6293 0.5020 0.077 Uiso 1 1 calc R
C17 C 1.2334(10) 0.5618(7) 0.6289(6) 0.068(2) Uani 1 1 d .
H17 H 1.2410 0.4941 0.5980 0.081 Uiso 1 1 calc R
C18 C 1.2656(9) 0.5759(6) 0.7346(5) 0.053(2) Uani 1 1 d .
H18 H 1.2883 0.5177 0.7736 0.063 Uiso 1 1 calc R
C19 C 1.2627(8) 0.6768(5) 0.7784(5) 0.0419(17) Uani 1 1 d .
C20 C 1.2273(8) 0.7650(5) 0.7192(5) 0.0371(16) Uani 1 1 d .
C21 C 1.3110(8) 0.5790(5) 0.9690(5) 0.0461(18) Uani 1 1 d .
H21A H 1.2746 0.5820 1.0379 0.055 Uiso 1 1 calc R
H21B H 1.2329 0.5210 0.9315 0.055 Uiso 1 1 calc R
C22 C 1.4940(9) 0.5520(5) 0.9706(5) 0.0500(19) Uani 1 1 d .
H22A H 1.5742 0.6129 1.0024 0.060 Uiso 1 1 calc R
H22B H 1.5265 0.5411 0.9016 0.060 Uiso 1 1 calc R
C23 C 0.9436(11) 0.7225(8) 1.1791(8) 0.084(3) Uani 1 1 d .
C24 C 0.9597(11) 0.7399(8) 1.2875(6) 0.109(3) Uani 1 1 d .
H24A H 0.9909 0.6756 1.3183 0.163 Uiso 1 1 calc R
H24B H 0.8510 0.7538 1.3113 0.163 Uiso 1 1 calc R
H24C H 1.0479 0.8018 1.3053 0.163 Uiso 1 1 calc R

loop_
_atom_site_aniso_label
_atom_site_aniso_U_11
_atom_site_aniso_U_22
_atom_site_aniso_U_33
_atom_site_aniso_U_23
_atom_site_aniso_U_13
_atom_site_aniso_U_12
Ag 0.0684(5) 0.0868(5) 0.0439(4) -0.0003(3) 0.0008(3) 0.0451(4)
S1 0.0324(10) 0.0554(12) 0.0437(10) -0.0159(8) -0.0008(8) 0.0092(9)
S2 0.0486(12) 0.0463(11) 0.0381(10) -0.0005(8) -0.0053(8) 0.0188(9)
Cl 0.0781(17) 0.0598(14) 0.0734(15) -0.0038(12) 0.0039(13) 0.0191(13)
N1 0.044(4) 0.039(3) 0.043(3) -0.007(3) 0.007(3) 0.006(3)
N2 0.046(4) 0.042(3) 0.044(3) 0.006(3) 0.004(3) 0.007(3)
N3 0.091(6) 0.124(7) 0.062(5) 0.016(5) 0.011(5) 0.006(5)
O1 0.247(12) 0.363(15) 0.117(7) -0.042(8) 0.026(7) 0.156(12)
O2 0.165(10) 0.127(8) 0.55(2) 0.173(11) 0.096(13) 0.024(7)
O3 0.116(7) 0.087(6) 0.530(19) 0.062(8) 0.056(9) 0.066(6)
O4 0.228(12) 0.441(19) 0.182(10) -0.177(11) -0.102(9) 0.124(13)
C1 0.062(6) 0.054(5) 0.068(6) 0.006(4) 0.011(5) 0.014(4)
C2 0.075(7) 0.066(6) 0.080(7) -0.025(5) 0.010(5) -0.001(5)
C3 0.057(6) 0.084(6) 0.043(5) -0.027(4) -0.002(4) 0.002(5)
C4 0.045(5) 0.053(5) 0.034(4) -0.008(3) 0.009(3) 0.001(4)
C5 0.053(5) 0.081(6) 0.037(4) -0.002(4) -0.005(4) 0.011(5)
C6 0.058(5) 0.078(6) 0.045(5) 0.020(4) 0.007(4) 0.026(5)
C7 0.046(5) 0.056(5) 0.051(5) 0.004(4) 0.010(4) 0.021(4)
C8 0.032(4) 0.041(4) 0.038(4) -0.004(3) -0.004(3) 0.006(3)
C9 0.030(4) 0.047(4) 0.030(4) 0.000(3) 0.009(3) 0.003(3)
C10 0.034(4) 0.065(5) 0.033(4) -0.009(3) 0.002(3) 0.011(4)
C11 0.045(4) 0.040(4) 0.040(4) -0.002(3) 0.004(3) 0.016(4)
C12 0.054(5) 0.050(5) 0.065(5) 0.010(4) 0.006(4) 0.012(4)
C13 0.074(6) 0.066(6) 0.052(5) 0.018(4) 0.005(4) 0.024(5)
C14 0.064(6) 0.086(6) 0.037(4) 0.013(4) -0.001(4) 0.013(5)
C15 0.045(5) 0.056(5) 0.040(4) 0.003(4) 0.009(3) 0.011(4)
C16 0.074(6) 0.087(6) 0.036(4) -0.012(4) 0.001(4) 0.029(5)
C17 0.082(6) 0.071(6) 0.054(5) -0.026(4) -0.002(4) 0.028(5)
C18 0.068(6) 0.050(5) 0.046(4) 0.000(4) 0.006(4) 0.025(4)
C19 0.040(4) 0.053(5) 0.037(4) 0.002(3) 0.004(3) 0.020(4)
C20 0.033(4) 0.040(4) 0.040(4) 0.006(3) 0.006(3) 0.008(3)
C21 0.044(5) 0.039(4) 0.057(4) 0.001(3) -0.003(3) 0.016(4)
C22 0.058(5) 0.055(5) 0.044(4) 0.012(3) -0.002(4) 0.031(4)
C23 0.058(6) 0.121(8) 0.070(6) 0.030(7) -0.002(6) 0.009(6)
C24 0.076(7) 0.170(10) 0.074(7) -0.002(7) -0.009(6) 0.008(7)

loop_
_atom_type_symbol
_atom_type_description
_atom_type_scat_dispersion_real
_atom_type_scat_dispersion_imag
_atom_type_scat_source
C C 0.0033 0.0016 'International Tables Vol C Tables 4.2.6.8 and 6.1.1.4'
H H 0.0000 0.0000 'International Tables Vol C Tables 4.2.6.8 and 6.1.1.4'
N N 0.0061 0.0033 'International Tables Vol C Tables 4.2.6.8 and 6.1.1.4'
O O 0.0106 0.0060 'International Tables Vol C Tables 4.2.6.8 and 6.1.1.4'
Cl Cl 0.1484 0.1585 'International Tables Vol C Tables 4.2.6.8 and 6.1.1.4'
S S 0.1246 0.1234 'International Tables Vol C Tables 4.2.6.8 and 6.1.1.4'
Ag Ag -0.8971 1.1015 'International Tables Vol C Tables 4.2.6.8 and 6.1.1.4'

loop_
_geom_angle_atom_site_label_1
_geom_angle_atom_site_label_2
_geom_angle_atom_site_label_3
_geom_angle
_geom_angle_site_symmetry_1
_geom_angle_site_symmetry_3
N3 Ag N1 124.4(2) . .
N3 Ag S2 105.2(2) . .
N1 Ag S2 109.02(13) . .
N3 Ag S1 109.8(2) . .
N1 Ag S1 77.74(14) . .
S2 Ag S1 130.85(6) . .
C8 S1 C10 102.9(3) . .
C8 S1 Ag 98.7(2) . .
C10 S1 Ag 101.1(2) . .
C19 S2 C21 105.0(3) . .
C19 S2 Ag 97.4(2) . .
C21 S2 Ag 109.2(2) . .
O4 Cl O2 111.1(9) . .
O4 Cl O1 101.4(7) . .
O2 Cl O1 109.8(8) . .
O4 Cl O3 112.6(8) . .
O2 Cl O3 108.7(6) . .
O1 Cl O3 113.1(7) . .
C1 N1 C9 117.5(6) . .
C1 N1 Ag 123.0(5) . .
C9 N1 Ag 118.0(4) . .
C12 N2 C20 117.3(6) . .
C23 N3 Ag 149.9(9) . .
N1 C1 C2 124.8(7) . .
N1 C1 H1 117.6 . .
C2 C1 H1 117.6 . .
C3 C2 C1 120.1(8) . .
C3 C2 H2 120.0 . .
C1 C2 H2 120.0 . .
C2 C3 C4 119.7(7) . .
C2 C3 H3 120.2 . .
C4 C3 H3 120.2 . .
C3 C4 C5 123.7(7) . .
C3 C4 C9 117.7(7) . .
C5 C4 C9 118.6(6) . .
C6 C5 C4 120.2(7) . .
C6 C5 H5 119.9 . .
C4 C5 H5 119.9 . .
C5 C6 C7 120.7(7) . .
C5 C6 H6 119.6 . .
C7 C6 H6 119.6 . .
C8 C7 C6 122.7(7) . .
C8 C7 H7 118.6 . .
C6 C7 H7 118.6 . .
C7 C8 C9 118.5(6) . .
C7 C8 S1 118.5(5) . .
C9 C8 S1 122.9(5) . .
N1 C9 C8 120.6(6) . .
N1 C9 C4 120.2(6) . .
C8 C9 C4 119.2(6) . .
C11 C10 S1 113.5(4) . .
C11 C10 H10A 108.9 . .
S1 C10 H10A 108.9 . .
C11 C10 H10B 108.9 . .
S1 C10 H10B 108.9 . .
H10A C10 H10B 107.7 . .
C10 C11 C11 111.1(6) . 2_677
C10 C11 H11A 109.4 . .
C11 C11 H11A 109.4 2_677 .
C10 C11 H11B 109.4 . .
C11 C11 H11B 109.4 2_677 .
H11A C11 H11B 108.0 . .
N2 C12 C13 123.3(7) . .
N2 C12 H12 118.4 . .
C13 C12 H12 118.4 . .
C14 C13 C12 120.1(7) . .
C14 C13 H13 120.0 . .
C12 C13 H13 120.0 . .
C13 C14 C15 119.5(7) . .
C13 C14 H14 120.2 . .
C15 C14 H14 120.2 . .
C20 C15 C16 119.0(6) . .
C20 C15 C14 116.6(6) . .
C16 C15 C14 124.4(7) . .
C17 C16 C15 120.0(7) . .
C17 C16 H16 120.0 . .
C15 C16 H16 120.0 . .
C16 C17 C18 122.2(7) . .
C16 C17 H17 118.9 . .
C18 C17 H17 118.9 . .
C19 C18 C17 118.4(6) . .
C19 C18 H18 120.8 . .
C17 C18 H18 120.8 . .
C18 C19 C20 120.7(6) . .
C18 C19 S2 124.8(5) . .
C20 C19 S2 114.5(5) . .
N2 C20 C15 123.1(6) . .
N2 C20 C19 117.3(6) . .
C15 C20 C19 119.6(6) . .
C22 C21 S2 112.2(4) . .
C22 C21 H21A 109.2 . .
S2 C21 H21A 109.2 . .
C22 C21 H21B 109.2 . .
S2 C21 H21B 109.2 . .
H21A C21 H21B 107.9 . .
C21 C22 C22 110.7(7) . 2_867
C21 C22 H22A 109.5 . .
C22 C22 H22A 109.5 2_867 .
C21 C22 H22B 109.5 . .
C22 C22 H22B 109.5 2_867 .
H22A C22 H22B 108.1 . .
N3 C23 C24 177.2(11) . .
C23 C24 H24A 109.5 . .
C23 C24 H24B 109.5 . .
H24A C24 H24B 109.5 . .
C23 C24 H24C 109.5 . .
H24A C24 H24C 109.5 . .
H24B C24 H24C 109.5 . .

loop_
_geom_bond_atom_site_label_1
_geom_bond_atom_site_label_2
_geom_bond_distance
_geom_bond_site_symmetry_2
Ag N3 2.266(7) .
Ag N1 2.345(5) .
Ag S2 2.5413(18) .
Ag S1 2.5584(18) .
S1 C8 1.771(6) .
S1 C10 1.807(6) .
S2 C19 1.779(6) .
S2 C21 1.817(6) .
Cl O4 1.278(10) .
Cl O2 1.283(8) .
Cl O1 1.298(8) .
Cl O3 1.309(7) .
N1 C1 1.306(8) .
N1 C9 1.375(7) .
N2 C12 1.313(7) .
N2 C20 1.363(7) .
N3 C23 1.106(10) .
C1 C2 1.368(10) .
C1 H1 0.9300 .
C2 C3 1.313(10) .
C2 H2 0.9300 .
C3 C4 1.408(9) .
C3 H3 0.9300 .
C4 C5 1.417(9) .
C4 C9 1.427(8) .
C5 C6 1.333(9) .
C5 H5 0.9300 .
C6 C7 1.376(9) .
C6 H6 0.9300 .
C7 C8 1.358(8) .
C7 H7 0.9300 .
C8 C9 1.404(8) .
C10 C11 1.513(8) .
C10 H10A 0.9700 .
C10 H10B 0.9700 .
C11 C11 1.539(11) 2_677
C11 H11A 0.9700 .
C11 H11B 0.9700 .
C12 C13 1.385(9) .
C12 H12 0.9300 .
C13 C14 1.335(10) .
C13 H13 0.9300 .
C14 C15 1.417(9) .
C14 H14 0.9300 .
C15 C20 1.395(8) .
C15 C16 1.403(9) .
C16 C17 1.343(9) .
C16 H16 0.9300 .
C17 C18 1.405(9) .
C17 H17 0.9300 .
C18 C19 1.361(8) .
C18 H18 0.9300 .
C19 C20 1.410(8) .
C21 C22 1.517(8) .
C21 H21A 0.9700 .
C21 H21B 0.9700 .
C22 C22 1.530(11) 2_867
C22 H22A 0.9700 .
C22 H22B 0.9700 .
C23 C24 1.437(12) .
C24 H24A 0.9600 .
C24 H24B 0.9600 .
C24 H24C 0.9600 .

loop_
_geom_torsion_atom_site_label_1
_geom_torsion_atom_site_label_2
_geom_torsion_atom_site_label_3
_geom_torsion_atom_site_label_4
_geom_torsion
_geom_torsion_site_symmetry_4
N3 Ag S1 C8 -132.3(3) .
N1 Ag S1 C8 -9.9(2) .
S2 Ag S1 C8 94.8(2) .
N3 Ag S1 C10 -27.2(3) .
N1 Ag S1 C10 95.2(2) .
S2 Ag S1 C10 -160.1(2) .
N3 Ag S2 C19 146.2(3) .
N1 Ag S2 C19 10.7(3) .
S1 Ag S2 C19 -79.4(2) .
N3 Ag S2 C21 37.5(3) .
N1 Ag S2 C21 -98.0(3) .
S1 Ag S2 C21 171.9(2) .
N3 Ag N1 C1 -74.9(6) .
S2 Ag N1 C1 50.1(6) .
S1 Ag N1 C1 179.4(6) .
N3 Ag N1 C9 119.3(5) .
S2 Ag N1 C9 -115.7(4) .
S1 Ag N1 C9 13.6(4) .
N1 Ag N3 C23 -147.5(16) .
S2 Ag N3 C23 85.9(16) .
S1 Ag N3 C23 -59.1(17) .
C9 N1 C1 C2 1.0(11) .
Ag N1 C1 C2 -164.9(6) .
N1 C1 C2 C3 0.5(13) .
C1 C2 C3 C4 -0.9(12) .
C2 C3 C4 C5 -179.2(7) .
C2 C3 C4 C9 -0.2(11) .
C3 C4 C5 C6 179.6(7) .
C9 C4 C5 C6 0.5(10) .
C4 C5 C6 C7 0.4(11) .
C5 C6 C7 C8 -0.1(11) .
C6 C7 C8 C9 -1.0(10) .
C6 C7 C8 S1 177.0(5) .
C10 S1 C8 C7 87.2(6) .
Ag S1 C8 C7 -169.3(5) .
C10 S1 C8 C9 -94.9(6) .
Ag S1 C8 C9 8.6(6) .
C1 N1 C9 C8 -179.5(6) .
Ag N1 C9 C8 -13.0(7) .
C1 N1 C9 C4 -2.0(9) .
Ag N1 C9 C4 164.6(4) .
C7 C8 C9 N1 179.4(5) .
S1 C8 C9 N1 1.5(9) .
C7 C8 C9 C4 1.9(9) .
S1 C8 C9 C4 -176.0(5) .
C3 C4 C9 N1 1.6(9) .
C5 C4 C9 N1 -179.2(6) .
C3 C4 C9 C8 179.2(6) .
C5 C4 C9 C8 -1.7(9) .
C8 S1 C10 C11 -65.6(5) .
Ag S1 C10 C11 -167.2(4) .
S1 C10 C11 C11 -174.5(5) 2_677
C20 N2 C12 C13 2.3(10) .
N2 C12 C13 C14 -3.2(12) .
C12 C13 C14 C15 1.9(12) .
C13 C14 C15 C20 -0.1(11) .
C13 C14 C15 C16 -179.9(8) .
C20 C15 C16 C17 -2.5(11) .
C14 C15 C16 C17 177.3(7) .
C15 C16 C17 C18 4.3(12) .
C16 C17 C18 C19 -3.2(12) .
C17 C18 C19 C20 0.3(11) .
C17 C18 C19 S2 178.4(5) .
C21 S2 C19 C18 -5.0(7) .
Ag S2 C19 C18 -117.2(6) .
C21 S2 C19 C20 173.2(5) .
Ag S2 C19 C20 61.0(5) .
C12 N2 C20 C15 -0.4(10) .
C12 N2 C20 C19 179.1(6) .
C16 C15 C20 N2 179.2(6) .
C14 C15 C20 N2 -0.6(10) .
C16 C15 C20 C19 -0.4(10) .
C14 C15 C20 C19 179.8(6) .
C18 C19 C20 N2 -178.2(6) .
S2 C19 C20 N2 3.5(8) .
C18 C19 C20 C15 1.4(10) .
S2 C19 C20 C15 -176.9(5) .
C19 S2 C21 C22 85.5(5) .
Ag S2 C21 C22 -170.9(4) .
S2 C21 C22 C22 174.3(6) 2_867
Ag N3 C23 C24 -117(23) .
